data_2003344
loop_
_publ_author_name
'Freeman, F.'
'Ma, X.-B.'
'Ziller, J. W.'
'Lin, R. I.'

_publ_section_title
;
 Bis(<i>tert</i>-butylsulfonyl) Disulfide
;
_journal_issue 4
_journal_name_full 'Acta Crystallographica Section C'
_journal_page_first 661
_journal_page_last 663
_journal_paper_doi 10.1107/S010827019400781X
_journal_volume 51
_journal_year 1995
_chemical_formula_moiety 'C8 H18 O4 S4'
_chemical_formula_sum 'C8 H18 O4 S4'
_chemical_formula_weight 306.5
_symmetry_cell_setting monoclinic
_symmetry_space_group_name_Hall '-C 2yc'
_symmetry_space_group_name_H-M 'C 1 2/c 1'
_atom_type_scat_source IntTabC
_cell_angle_alpha 90
_cell_angle_beta 98.13(13)
_cell_angle_gamma 90
_cell_formula_units_Z 4
_cell_length_a 12.392(2)
_cell_length_b 5.6940(11)
_cell_length_c 19.951(3)
_cell_measurement_reflns_used 30
_cell_measurement_temperature 153
_cell_measurement_theta_max 15.0
_cell_measurement_theta_min 10.0
_cell_volume 1393.6(6)
_diffrn_measurement_device 'Siemens P3'
_diffrn_measurement_method \q-2\q
_diffrn_radiation_type 'Mo K\a'
_diffrn_radiation_wavelength 0.71073
_diffrn_reflns_av_R_equivalents 0.011
_diffrn_reflns_limit_h_max 16
_diffrn_reflns_limit_h_min 0
_diffrn_reflns_limit_k_max 7
_diffrn_reflns_limit_k_min 0
_diffrn_reflns_limit_l_max 25
_diffrn_reflns_limit_l_min -25
_diffrn_reflns_number 1858
_diffrn_reflns_theta_max 27.5
_diffrn_standards_decay_% 0
_diffrn_standards_interval_count 98
_diffrn_standards_number 2
_exptl_absorpt_coefficient_mu 0.651
_exptl_absorpt_correction_type none
_exptl_crystal_colour colorless
_exptl_crystal_density_diffrn 1.46
_exptl_crystal_description Plate
_exptl_crystal_size_max 0.43
_exptl_crystal_size_mid 0.30
_exptl_crystal_size_min 0.17
_refine_diff_density_max 0.46
_refine_diff_density_min -0.32
_refine_ls_extinction_method none
_refine_ls_goodness_of_fit_obs 1.40
_refine_ls_hydrogen_treatment refall
_refine_ls_number_parameters 109
_refine_ls_number_reflns 1398
_refine_ls_R_factor_obs 0.041
_refine_ls_shift/esd_max 0.001
_refine_ls_structure_factor_coef F
_refine_ls_weighting_details 'w = 1/[\s^2^(|F~o~|)+0.0004(|F~o~|)^2^]'
_refine_ls_weighting_scheme calc
_refine_ls_wR_factor_obs 0.045
_reflns_number_observed 1398
_reflns_number_total 1502
_reflns_observed_criterion |F~o~|>2.0\s(|F~o~|)
_cod_data_source_file hh1027.cif
_cod_data_source_block hh1027a
_cod_depositor_comments
;
The following automatic conversions were performed:

'_refine_ls_weighting_scheme' value
'1/[\s^2^(|F~o~|)+0.0004(|F~o~|)^2^]' was changed to 'calc'. New tag
'_refine_ls_weighting_details' was created. The value of the new tag
was set to 'w = 1/[\s^2^(|F~o~|)+0.0004(|F~o~|)^2^]'.

Automatic conversion script
Id: cif_fix_values 3143 2015-03-26 13:38:13Z robertas 
;
_cod_original_cell_volume 1393.5(4)
_cod_original_sg_symbol_H-M 'C 2/c'
_cod_database_code 2003344

loop_
_atom_site_label
_atom_site_fract_x
_atom_site_fract_y
_atom_site_fract_z
_atom_site_U_iso_or_equiv
S1 .4572(1) .2414(1) .2031(1) .0221(2)
S2 .5386(1) .4964(1) .1498(1) .0191(2)
O1 .4544(1) .5663(4) .0960(1) .0330(6)
O2 .5888(2) .6682(3) .1968(1) .0294(6)
C1 .6441(2) .3365(4) .1133(1) .0208(7)
C2 .5886(3) .1542(5) .0643(1) .0302(8)
C3 .7216(2) .2263(6) .1709(1) .0299(8)
C4 .7025(2) .5235(5) .0764(2) .0298(8)
H2A .6439(27) .0784(56) .0468(16) .0416(89)
H2B .5450(29) .0474(57) .0844(18) .0521(99)
H2C .5418(26) .2234(57) .0207(17) .0485(97)
H3A .7464(23) .3346(54) .2058(15) .0354(83)
H3B .7836(26) .1640(55) .1501(16) .0438(89)
H3C .6849(24) .1095(56) .1934(14) .0327(78)
H4A .7604(25) .4567(52) .0600(14) .0354(83)
H4B .7331(26) .6405(53) .1062(16) .0340(80)
H4C .6570(24) .5888(52) .0422(15) .0302(77)

loop_
_geom_angle_atom_site_label_1
_geom_angle_atom_site_label_2
_geom_angle_atom_site_label_3
_geom_angle
_geom_angle_publ_flag
S(2) S(1) S(1) 103.80(10) yes
S(1) S(2) O(2) 109.30(10) yes
S(1) S(2) C(1) 106.00(10) yes
O(2) S(2) C(1) 109.40(10) yes
S(2) C(1) C(3) 108.3(2) yes
S(2) C(1) C(4) 105.0(2) yes
C(3) C(1) C(4) 110.9(2) yes
S(1) S(2) O(1) 102.40(10) yes
O(1) S(2) O(2) 119.90(10) yes
O(1) S(2) C(1) 108.90(10) yes
S(2) C(1) C(2) 108.2(2) yes
C(2) C(1) C(3) 112.5(2) yes
C(2) C(1) C(4) 111.5(2) yes
C(1) C(2) H(2A) 105.7(19) yes
H(2A) C(2) H(2B) 111.(3) yes
H(2A) C(2) H(2C) 102.(3) yes
C(1) C(3) H(3A) 112.9(18) yes
H(3A) C(3) H(3B) 111.(3) yes
H(3A) C(3) H(3C) 104.(3) yes
C(1) C(4) H(4A) 109.4(19) yes
H(4A) C(4) H(4B) 105.(3) yes
H(4A) C(4) H(4C) 110.(3) yes
C(1) C(2) H(2B) 114.(2) yes
C(1) C(2) H(2C) 114.9(18) yes
H(2B) C(2) H(2C) 108.(3) yes
C(1) C(3) H(3B) 105.9(17) yes
C(1) C(3) H(3C) 110.5(17) yes
H(3B) C(3) H(3C) 113.(3) yes
C(1) C(4) H(4B) 111.(2) yes
C(1) C(4) H(4C) 111.(2) yes
H(4B) C(4) H(4C) 110.(3) yes

loop_
_geom_bond_atom_site_label_1
_geom_bond_atom_site_label_2
_geom_bond_distance
_geom_bond_publ_flag
S(1) S(2) 2.1360(10) yes
S(2) O(1) 1.443(2) yes
S(2) C(1) 1.827(3) yes
C(1) C(3) 1.526(3) yes
S(1) S(1') 2.0160(10) yes
S(2) O(2) 1.433(2) yes
C(1) C(2) 1.522(4) yes
C(1) C(4) 1.533(4) yes
C(2) H(2A) 0.92(3) yes
C(2) H(2C) 1.05(3) yes
C(3) H(3B) 0.99(3) yes
C(4) H(4A) 0.91(3) yes
C(4) H(4C) 0.90(3) yes
C(2) H(2B) 0.94(4) yes
C(3) H(3A) 0.95(3) yes
C(3) H(3C) 0.95(3) yes
C(4) H(4B) 0.94(3) yes
